data_7703361
loop_
_publ_author_name
'Seki, Tomohiro'
'Toyoshima, Naoki'
'Ito, Hajime'

_publ_section_title
;
 Mixed crystal formation of two gold isocyanide complexes with various
 ratios for continuous tuning of photophysical properties.
;
_journal_issue 7
_journal_name_full 'Dalton transactions (Cambridge, England : 2003)'
_journal_page_first 2073
_journal_page_last 2076
_journal_paper_doi 10.1039/d0dt00195c
_journal_volume 49
_journal_year 2020
_chemical_absolute_configuration ad
_chemical_formula_moiety 'C20 H23 Au F4 N2 Si'
_chemical_formula_sum 'C20 H23 Au F4 N2 Si'
_chemical_formula_weight 592.46
_space_group_crystal_system orthorhombic
_space_group_IT_number 19
_space_group_name_Hall 'P 2ac 2ab'
_space_group_name_H-M_alt 'P 21 21 21'
_atom_sites_solution_hydrogens geom
_atom_sites_solution_primary dual
_audit_creation_date 2019-08-31
_audit_creation_method
;
Olex2 1.2
(compiled 2018.05.29 svn.r3508 for OlexSys, GUI svn.r5506)
;
_audit_update_record
;
2019-09-14 deposited with the CCDC.	2020-01-24 downloaded from the CCDC.
;
_cell_angle_alpha 90
_cell_angle_beta 90
_cell_angle_gamma 90
_cell_formula_units_Z 4
_cell_length_a 7.20410(10)
_cell_length_b 13.5498(2)
_cell_length_c 21.8640(3)
_cell_measurement_reflns_used 8428
_cell_measurement_temperature 150
_cell_measurement_theta_max 75.5370
_cell_measurement_theta_min 3.8310
_cell_volume 2134.23(5)
_computing_cell_refinement 'CrysAlisPro 1.171.39.45h (Rigaku OD, 2018)'
_computing_data_collection 'CrysAlisPro 1.171.39.45h (Rigaku OD, 2018)'
_computing_data_reduction 'CrysAlisPro 1.171.39.45h (Rigaku OD, 2018)'
_computing_molecular_graphics 'Olex2 (Dolomanov et al., 2009)'
_computing_publication_material 'Olex2 (Dolomanov et al., 2009)'
_computing_structure_refinement 'ShelXL (Sheldrick, 2015)'
_computing_structure_solution 'ShelXT (Sheldrick, 2015)'
_diffrn_ambient_temperature 150
_diffrn_detector 'CCD plate'
_diffrn_detector_type HyPix
_diffrn_measured_fraction_theta_full 1.000
_diffrn_measured_fraction_theta_max 0.982
_diffrn_measurement_details
;
List of Runs (angles in degrees, time in seconds):

  # Type    Start    End  Width  t~exp~   \w     \q     \k     \f   Frames
#--------------------------------------------------------------------------
  1  \w     24.00 118.00   0.50    0.05    --   42.80  47.00  90.00  188
  2  \w   -156.00-119.00   0.50    0.06    --  -84.50 -95.00  83.00   74
  3  \w   -142.00 -85.00   0.50    0.06    --  -84.50 -85.00-179.00  114
  4  \w    132.00 173.00   0.50    0.06    --  108.63  47.00  90.00   82
  5  \w     93.00 126.00   0.50    0.06    --  108.63  47.00  90.00   66
  6  \w   -115.00 -70.00   0.50    0.05    --  -42.80-125.00  90.00   90
  7  \w   -113.00 -73.00   0.50    0.05    --  -42.80-125.00  60.00   80
  8  \w     72.00 115.00   0.50    0.05    --   42.80 125.00  30.00   86
  9  \w     43.00  77.00   0.50    0.06    --  108.63 -45.00-150.00   68
 10  \w     35.00  69.00   0.50    0.06    --  108.63 -94.00 -60.00   68
 11  \w     75.00 101.00   0.50    0.06    --  108.63 -94.00 -60.00   52
 12  \w     90.00 166.00   0.50    0.06    --  108.63  77.00-120.00  152
 13  \w     37.00  66.00   0.50    0.06    --  108.63 -30.00-180.00   58
 14  \w     72.00 110.00   0.50    0.06    --  108.63-125.00  90.00   76
 15  \w    108.00 134.00   0.50    0.06    --  108.63 -85.00-179.00   52
 16  \w     30.00  55.00   0.50    0.06    --  108.63 -30.00-150.00   50
 17  \w     40.00  65.00   0.50    0.06    --  108.63 -45.00 150.00   50
 18  \w     35.00  60.00   0.50    0.06    --  108.63 -45.00 -90.00   50
 19  \w     30.00  66.00   0.50    0.06    --  108.63 -30.00   0.00   72
 20  \w     37.00  66.00   0.50    0.06    --  108.63 -45.00-180.00   58
 21  \w     30.00  55.00   0.50    0.06    --  108.63 -30.00 120.00   50
 22  \w     39.00  92.00   0.50    0.06    --  108.63 -85.00-179.00  106
;
_diffrn_measurement_device 'four-circle diffractometer'
_diffrn_measurement_device_type 'XtaLAB Synergy, Single source at home/near, HyPix'
_diffrn_measurement_method '\w scans'
_diffrn_orient_matrix_type 'CrysAlisPro convention (1999,Acta A55,543-557)'
_diffrn_orient_matrix_UB_11 -0.1208490000
_diffrn_orient_matrix_UB_12 -0.0792468000
_diffrn_orient_matrix_UB_13 -0.0311620000
_diffrn_orient_matrix_UB_21 -0.0355195000
_diffrn_orient_matrix_UB_22 0.0707184000
_diffrn_orient_matrix_UB_23 -0.0539673000
_diffrn_orient_matrix_UB_31 0.1726433000
_diffrn_orient_matrix_UB_32 -0.0409570000
_diffrn_orient_matrix_UB_33 -0.0327938000
_diffrn_radiation_monochromator mirror
_diffrn_radiation_probe x-ray
_diffrn_radiation_type CuK\a
_diffrn_radiation_wavelength 1.54184
_diffrn_reflns_av_R_equivalents 0.0539
_diffrn_reflns_av_unetI/netI 0.0543
_diffrn_reflns_Laue_measured_fraction_full 1.000
_diffrn_reflns_Laue_measured_fraction_max 0.982
_diffrn_reflns_limit_h_max 9
_diffrn_reflns_limit_h_min -7
_diffrn_reflns_limit_k_max 15
_diffrn_reflns_limit_k_min -16
_diffrn_reflns_limit_l_max 27
_diffrn_reflns_limit_l_min -27
_diffrn_reflns_number 11641
_diffrn_reflns_point_group_measured_fraction_full 0.998
_diffrn_reflns_point_group_measured_fraction_max 0.966
_diffrn_reflns_theta_full 67.684
_diffrn_reflns_theta_max 75.883
_diffrn_reflns_theta_min 3.838
_diffrn_source 'micro-focus sealed X-ray tube'
_diffrn_source_type 'PhotonJet (Cu) X-ray Source'
_exptl_absorpt_coefficient_mu 13.873
_exptl_absorpt_correction_T_max 1.00000
_exptl_absorpt_correction_T_min 0.66255
_exptl_absorpt_correction_type multi-scan
_exptl_absorpt_process_details
;
CrysAlisPro 1.171.39.45h (Rigaku Oxford Diffraction, 2018)
Empirical absorption correction using spherical harmonics,
 implemented in SCALE3 ABSPACK scaling algorithm.
;
_exptl_crystal_colour 'clear colourless'
_exptl_crystal_colour_lustre clear
_exptl_crystal_colour_primary colourless
_exptl_crystal_density_diffrn 1.844
_exptl_crystal_description needle
_exptl_crystal_F_000 1144
_exptl_crystal_size_max 0.15
_exptl_crystal_size_mid 0.077
_exptl_crystal_size_min 0.069
_refine_diff_density_max 0.945
_refine_diff_density_min -1.111
_refine_diff_density_rms 0.186
_refine_ls_abs_structure_details
;
 Flack x determined using 1731 quotients [(I+)-(I-)]/[(I+)+(I-)]
 (Parsons, Flack and Wagner, Acta Cryst. B69 (2013) 249-259).
;
_refine_ls_abs_structure_Flack -0.037(10)
_refine_ls_extinction_method none
_refine_ls_goodness_of_fit_ref 1.065
_refine_ls_hydrogen_treatment constr
_refine_ls_matrix_type full
_refine_ls_number_parameters 236
_refine_ls_number_reflns 4287
_refine_ls_number_restraints 0
_refine_ls_restrained_S_all 1.065
_refine_ls_R_factor_all 0.0345
_refine_ls_R_factor_gt 0.0340
_refine_ls_shift/su_max 0.001
_refine_ls_shift/su_mean 0.000
_refine_ls_structure_factor_coef Fsqd
_refine_ls_weighting_details 'w=1/[\s^2^(Fo^2^)+(0.0453P)^2^+1.7257P] where P=(Fo^2^+2Fc^2^)/3'
_refine_ls_weighting_scheme calc
_refine_ls_wR_factor_gt 0.0850
_refine_ls_wR_factor_ref 0.0855
_reflns_Friedel_coverage 0.714
_reflns_Friedel_fraction_full 0.996
_reflns_Friedel_fraction_max 0.945
_reflns_number_gt 4225
_reflns_number_total 4287
_reflns_threshold_expression 'I > 2\s(I)'
_cod_data_source_file d0dt00195c2.cif
_cod_data_source_block tys-336-1
_cod_depositor_comments 'Adding full bibliography for 7703359--7703361.cif.'
_cod_database_code 7703361
_shelx_shelxl_version_number 2018/1
_chemical_oxdiff_formula 'Au Si N F H C'
_shelx_space_group_comment
;
The symmetry employed for this shelxl refinement is uniquely defined
by the following loop, which should always be used as a source of
symmetry information in preference to the above space-group names.
They are only intended as comments.
;
_shelx_estimated_absorpt_t_max 0.448
_shelx_estimated_absorpt_t_min 0.230
_reflns_odcompleteness_completeness 100.00
_reflns_odcompleteness_iscentric 1
_reflns_odcompleteness_theta 66.97
_olex2_refinement_description
;
1. Fixed Uiso
 At 1.2 times of:
  All C(H) groups
 At 1.5 times of:
  All C(H,H,H) groups
2.a Aromatic/amide H refined with riding coordinates:
 C5(H5), C7(H7)
2.b Fitted hexagon refined as free rotating group:
 C23(C22,C21,N20,C19,C24), C3(C4,C5,C6,C7,C2)
2.c Idealised Me refined as rotating group:
 C13(H13a,H13b,H13c), C12(H12a,H12b,H12c), C14(H14a,H14b,H14c), C18(H18a,H18b,
 H18c), C10(H10a,H10b,H10c), C11(H11a,H11b,H11c), C17(H17a,H17b,H17c)
;
_olex2_submission_special_instructions 'No special instructions were received'
_oxdiff_exptl_absorpt_empirical_details
;
Empirical correction (ABSPACK) includes:
- Absorption correction using spherical harmonics
- Frame scaling
;
_oxdiff_exptl_absorpt_empirical_full_max 1.397
_oxdiff_exptl_absorpt_empirical_full_min 0.745

loop_
_space_group_symop_operation_xyz
'x, y, z'
'-x+1/2, -y, z+1/2'
'-x, y+1/2, -z+1/2'
'x+1/2, -y+1/2, -z'

loop_
_atom_site_label
_atom_site_type_symbol
_atom_site_fract_x
_atom_site_fract_y
_atom_site_fract_z
_atom_site_U_iso_or_equiv
_atom_site_adp_type
_atom_site_occupancy
_atom_site_site_symmetry_order
_atom_site_calc_flag
_atom_site_refinement_flags_posn
Au1 Au 0.64869(4) 0.33675(2) 0.43690(2) 0.02271(12) Uani 1 1 d .
Si8 Si 0.5758(3) -0.03834(15) 0.45758(10) 0.0207(4) Uani 1 1 d .
F28 F 0.6928(10) 0.3030(4) 0.2953(3) 0.0455(16) Uani 1 1 d .
F26 F 0.6604(10) 0.5778(4) 0.4275(3) 0.0450(14) Uani 1 1 d .
F25 F 0.7048(12) 0.6916(4) 0.3280(4) 0.066(2) Uani 1 1 d .
N15 N 0.6375(9) 0.1650(5) 0.5315(3) 0.0222(12) Uani 1 1 d .
F27 F 0.7422(11) 0.4292(5) 0.2024(3) 0.0541(17) Uani 1 1 d .
C23 C 0.6744(8) 0.4345(3) 0.3651(2) 0.0237(16) Uani 1 1 d .
C22 C 0.6951(9) 0.3960(3) 0.3066(2) 0.0294(19) Uani 1 1 d G
C21 C 0.7187(9) 0.4590(4) 0.25704(19) 0.040(2) Uani 1 1 d G
N20 N 0.7216(9) 0.5606(4) 0.2660(2) 0.042(2) Uani 1 1 d G
C19 C 0.7008(10) 0.5991(3) 0.3245(3) 0.046(3) Uani 1 1 d G
C24 C 0.6773(9) 0.5361(4) 0.3741(2) 0.0300(18) Uani 1 1 d G
C16 C 0.6379(13) 0.2334(6) 0.5004(4) 0.0246(15) Uani 1 1 d .
C3 C 0.6457(8) 0.0827(3) 0.5677(2) 0.0242(14) Uani 1 1 d .
C4 C 0.6744(8) 0.0955(3) 0.6301(2) 0.0243(16) Uani 1 1 d G
C5 C 0.6893(8) 0.0138(4) 0.66816(16) 0.0321(19) Uani 1 1 d G
H5 H 0.708891 0.022532 0.710787 0.038 Uiso 1 1 calc R
C6 C 0.6754(9) -0.0808(3) 0.6439(2) 0.0305(18) Uani 1 1 d G
C7 C 0.6467(9) -0.0936(3) 0.5815(2) 0.0297(17) Uani 1 1 d G
H7 H 0.637246 -0.158175 0.564965 0.036 Uiso 1 1 calc R
C2 C 0.6319(8) -0.0118(3) 0.54343(16) 0.0242(15) Uani 1 1 d G
C9 C 0.7930(11) -0.0349(6) 0.4085(4) 0.0225(16) Uani 1 1 d .
C13 C 0.4034(12) 0.0531(7) 0.4283(4) 0.0312(19) Uani 1 1 d .
H13A H 0.301513 0.059736 0.457700 0.047 Uiso 1 1 calc GR
H13B H 0.354026 0.030348 0.388951 0.047 Uiso 1 1 calc GR
H13C H 0.464065 0.117223 0.422778 0.047 Uiso 1 1 calc GR
C12 C 0.9308(13) -0.1150(7) 0.4297(5) 0.0344(19) Uani 1 1 d .
H12A H 0.966139 -0.102704 0.472313 0.052 Uiso 1 1 calc GR
H12B H 1.041738 -0.113161 0.403792 0.052 Uiso 1 1 calc GR
H12C H 0.872051 -0.180018 0.426480 0.052 Uiso 1 1 calc GR
C14 C 0.4692(13) -0.1643(7) 0.4536(4) 0.0354(19) Uani 1 1 d .
H14A H 0.560447 -0.213676 0.466563 0.053 Uiso 1 1 calc GR
H14B H 0.430376 -0.178032 0.411493 0.053 Uiso 1 1 calc GR
H14C H 0.360866 -0.167086 0.480680 0.053 Uiso 1 1 calc GR
C18 C 0.6935(15) -0.1694(8) 0.6853(5) 0.043(2) Uani 1 1 d .
H18A H 0.648924 -0.228310 0.663833 0.064 Uiso 1 1 calc GR
H18B H 0.619244 -0.158984 0.722279 0.064 Uiso 1 1 calc GR
H18C H 0.824016 -0.178411 0.696587 0.064 Uiso 1 1 calc GR
C10 C 0.7403(13) -0.0546(7) 0.3419(4) 0.0327(19) Uani 1 1 d .
H10A H 0.681931 -0.119719 0.338596 0.049 Uiso 1 1 calc GR
H10B H 0.852144 -0.052834 0.316373 0.049 Uiso 1 1 calc GR
H10C H 0.653021 -0.003895 0.327903 0.049 Uiso 1 1 calc GR
C11 C 0.8866(13) 0.0675(7) 0.4116(5) 0.034(2) Uani 1 1 d .
H11A H 0.797503 0.118374 0.399173 0.051 Uiso 1 1 calc GR
H11B H 0.993827 0.068822 0.384010 0.051 Uiso 1 1 calc GR
H11C H 0.927946 0.080392 0.453543 0.051 Uiso 1 1 calc GR
C17 C 0.6851(15) 0.1998(7) 0.6569(4) 0.036(2) Uani 1 1 d .
H17A H 0.801766 0.231010 0.644390 0.055 Uiso 1 1 calc GR
H17B H 0.679936 0.196125 0.701650 0.055 Uiso 1 1 calc GR
H17C H 0.580271 0.239060 0.641891 0.055 Uiso 1 1 calc GR

loop_
_atom_site_aniso_label
_atom_site_aniso_U_11
_atom_site_aniso_U_22
_atom_site_aniso_U_33
_atom_site_aniso_U_23
_atom_site_aniso_U_13
_atom_site_aniso_U_12
Au1 0.03094(17) 0.01799(16) 0.01921(16) 0.00011(12) 0.00005(13) -0.00018(12)
Si8 0.0261(9) 0.0183(9) 0.0175(9) -0.0019(7) 0.0003(8) -0.0012(8)
F28 0.080(5) 0.029(3) 0.027(3) -0.011(2) 0.004(3) 0.004(3)
F26 0.064(4) 0.026(2) 0.045(3) -0.013(2) 0.003(3) 0.000(3)
F25 0.100(6) 0.020(3) 0.078(5) 0.014(3) 0.004(4) -0.002(3)
N15 0.026(3) 0.024(3) 0.016(3) -0.002(3) 0.002(2) -0.008(3)
F27 0.076(4) 0.064(4) 0.022(3) 0.006(3) 0.009(3) 0.012(4)
C23 0.029(4) 0.021(4) 0.021(4) -0.001(3) -0.004(3) 0.001(3)
C22 0.036(5) 0.034(5) 0.019(4) 0.002(3) 0.003(3) 0.002(3)
C21 0.045(5) 0.049(6) 0.025(5) 0.013(4) 0.003(4) 0.010(4)
N20 0.047(5) 0.036(4) 0.042(5) 0.016(4) -0.006(4) 0.006(4)
C19 0.045(6) 0.029(5) 0.065(8) 0.009(5) 0.005(5) -0.002(4)
C24 0.032(4) 0.024(4) 0.033(5) -0.005(3) 0.003(4) -0.003(3)
C16 0.027(4) 0.028(4) 0.018(3) -0.003(3) 0.003(3) 0.000(4)
C3 0.023(3) 0.025(4) 0.025(4) -0.001(3) 0.003(4) -0.004(3)
C4 0.028(4) 0.025(4) 0.020(4) 0.001(3) 0.004(3) -0.004(3)
C5 0.032(4) 0.044(5) 0.021(4) 0.005(4) -0.001(3) 0.000(4)
C6 0.033(4) 0.037(5) 0.021(4) 0.009(3) 0.000(3) 0.005(4)
C7 0.038(4) 0.025(4) 0.026(4) 0.001(3) 0.002(4) 0.005(4)
C2 0.034(4) 0.022(4) 0.017(3) 0.000(3) 0.003(3) -0.001(3)
C9 0.028(4) 0.024(4) 0.016(4) -0.001(3) 0.001(3) 0.003(3)
C13 0.032(4) 0.037(4) 0.025(4) -0.010(4) -0.007(3) 0.006(3)
C12 0.036(4) 0.034(4) 0.033(5) -0.001(4) -0.004(4) 0.007(4)
C14 0.042(5) 0.030(4) 0.035(5) -0.010(4) 0.004(4) -0.008(4)
C18 0.057(6) 0.040(5) 0.032(5) 0.015(5) 0.000(4) 0.007(5)
C10 0.035(4) 0.038(5) 0.025(4) -0.001(4) 0.003(4) 0.005(4)
C11 0.034(5) 0.034(5) 0.033(5) -0.007(4) 0.007(4) 0.000(4)
C17 0.056(6) 0.034(5) 0.020(4) -0.010(3) -0.005(4) -0.001(4)

loop_
_atom_type_symbol
_atom_type_description
_atom_type_scat_dispersion_real
_atom_type_scat_dispersion_imag
_atom_type_scat_source
C C 0.0181 0.0091 'International Tables Vol C Tables 4.2.6.8 and 6.1.1.4'
H H 0.0000 0.0000 'International Tables Vol C Tables 4.2.6.8 and 6.1.1.4'
Au Au -4.4197 7.2980 'International Tables Vol C Tables 4.2.6.8 and 6.1.1.4'
F F 0.0727 0.0534 'International Tables Vol C Tables 4.2.6.8 and 6.1.1.4'
N N 0.0311 0.0180 'International Tables Vol C Tables 4.2.6.8 and 6.1.1.4'
Si Si 0.2541 0.3302 'International Tables Vol C Tables 4.2.6.8 and 6.1.1.4'

loop_
_geom_angle_atom_site_label_1
_geom_angle_atom_site_label_2
_geom_angle_atom_site_label_3
_geom_angle
C16 Au1 C23 174.2(3)
C9 Si8 C2 111.6(3)
C13 Si8 C2 110.2(3)
C13 Si8 C9 109.7(4)
C13 Si8 C14 108.4(4)
C14 Si8 C2 107.3(3)
C14 Si8 C9 109.5(4)
C16 N15 C3 177.2(8)
C22 C23 Au1 118.0(3)
C22 C23 C24 120.0
C24 C23 Au1 122.0(3)
F28 C22 C23 122.9(5)
F28 C22 C21 117.1(5)
C23 C22 C21 120.0
F27 C21 C22 123.6(5)
F27 C21 N20 116.4(5)
C22 C21 N20 120.0
C19 N20 C21 120.0
F25 C19 N20 115.3(6)
F25 C19 C24 124.7(6)
N20 C19 C24 120.0
F26 C24 C23 123.7(5)
F26 C24 C19 116.3(5)
C19 C24 C23 120.0
N15 C16 Au1 171.3(7)
N15 C3 C4 118.1(4)
N15 C3 C2 121.8(4)
C4 C3 C2 120.0
C3 C4 C17 119.9(5)
C5 C4 C3 120.0
C5 C4 C17 120.1(5)
C4 C5 H5 120.0
C4 C5 C6 120.0
C6 C5 H5 120.0
C5 C6 C7 120.0
C5 C6 C18 119.9(5)
C7 C6 C18 120.1(5)
C6 C7 H7 120.0
C6 C7 C2 120.0
C2 C7 H7 120.0
C3 C2 Si8 123.4(3)
C7 C2 Si8 116.5(3)
C7 C2 C3 120.0
C12 C9 Si8 110.1(6)
C12 C9 C11 109.8(7)
C10 C9 Si8 109.2(6)
C10 C9 C12 108.8(7)
C10 C9 C11 107.9(7)
C11 C9 Si8 111.0(5)
Si8 C13 H13A 109.5
Si8 C13 H13B 109.5
Si8 C13 H13C 109.5
H13A C13 H13B 109.5
H13A C13 H13C 109.5
H13B C13 H13C 109.5
C9 C12 H12A 109.5
C9 C12 H12B 109.5
C9 C12 H12C 109.5
H12A C12 H12B 109.5
H12A C12 H12C 109.5
H12B C12 H12C 109.5
Si8 C14 H14A 109.5
Si8 C14 H14B 109.5
Si8 C14 H14C 109.5
H14A C14 H14B 109.5
H14A C14 H14C 109.5
H14B C14 H14C 109.5
C6 C18 H18A 109.5
C6 C18 H18B 109.5
C6 C18 H18C 109.5
H18A C18 H18B 109.5
H18A C18 H18C 109.5
H18B C18 H18C 109.5
C9 C10 H10A 109.5
C9 C10 H10B 109.5
C9 C10 H10C 109.5
H10A C10 H10B 109.5
H10A C10 H10C 109.5
H10B C10 H10C 109.5
C9 C11 H11A 109.5
C9 C11 H11B 109.5
C9 C11 H11C 109.5
H11A C11 H11B 109.5
H11A C11 H11C 109.5
H11B C11 H11C 109.5
C4 C17 H17A 109.5
C4 C17 H17B 109.5
C4 C17 H17C 109.5
H17A C17 H17B 109.5
H17A C17 H17C 109.5
H17B C17 H17C 109.5

loop_
_geom_bond_atom_site_label_1
_geom_bond_atom_site_label_2
_geom_bond_distance
Au1 C23 2.062(4)
Au1 C16 1.974(8)
Si8 C2 1.953(4)
Si8 C9 1.898(8)
Si8 C13 1.868(9)
Si8 C14 1.874(9)
F28 C22 1.285(7)
F26 C24 1.303(7)
F25 C19 1.256(7)
N15 C16 1.150(11)
N15 C3 1.368(7)
F27 C21 1.273(7)
C23 C22 1.3900
C23 C24 1.3900
C22 C21 1.3900
C21 N20 1.3900
N20 C19 1.3900
C19 C24 1.3900
C3 C4 1.3900
C3 C2 1.3900
C4 C5 1.3900
C4 C17 1.533(10)
C5 H5 0.9500
C5 C6 1.3900
C6 C7 1.3900
C6 C18 1.509(10)
C7 H7 0.9500
C7 C2 1.3900
C9 C12 1.542(11)
C9 C10 1.529(12)
C9 C11 1.544(12)
C13 H13A 0.9800
C13 H13B 0.9800
C13 H13C 0.9800
C12 H12A 0.9800
C12 H12B 0.9800
C12 H12C 0.9800
C14 H14A 0.9800
C14 H14B 0.9800
C14 H14C 0.9800
C18 H18A 0.9800
C18 H18B 0.9800
C18 H18C 0.9800
C10 H10A 0.9800
C10 H10B 0.9800
C10 H10C 0.9800
C11 H11A 0.9800
C11 H11B 0.9800
C11 H11C 0.9800
C17 H17A 0.9800
C17 H17B 0.9800
C17 H17C 0.9800
